data_2017325
loop_
_publ_author_name
'Rauscher, Japheth F.'
'Condron, Cathie L.'
'Beault, Tanya'
'Kauzlarich, Susan M.'
'Jensen, Newell'
'Klavins, Peter'
'MaQuilon, Samuel'
'Fisk, Zachary'
'Olmstead, Marilyn M.'

_publ_section_title
;
 Flux growth and structure of two compounds with the EuIn~2~P~2~
 structure type, <i>A</i>In~2~P~2~ (<i>A</i> = Ca and Sr), and a new
 structure type, BaIn~2~P~2~
;
_journal_coeditor_code FA3198
_journal_issue 10
_journal_name_full 'Acta Crystallographica Section C'
_journal_page_first i69
_journal_page_last i73
_journal_paper_doi 10.1107/S0108270109035987
_journal_volume 65
_journal_year 2009
_chemical_formula_iupac 'Ba In2 P2'
_chemical_formula_moiety '2(In P), Ba'
_chemical_formula_sum 'Ba In2 P2'
_chemical_formula_weight 428.92
_chemical_name_common BaIn2P2
_chemical_name_systematic
;
barium indium phosphide
;
_space_group_IT_number 11
_symmetry_cell_setting monoclinic
_symmetry_space_group_name_Hall '-P 2yb'
_symmetry_space_group_name_H-M 'P 1 21/m 1'
_atom_sites_solution_primary direct
_atom_sites_solution_secondary difmap
_audit_creation_method SHELXL-97
_cell_angle_alpha 90.00
_cell_angle_beta 95.326(2)
_cell_angle_gamma 90.00
_cell_formula_units_Z 4
_cell_length_a 9.9652(8)
_cell_length_b 4.1789(3)
_cell_length_c 12.9834(10)
_cell_measurement_reflns_used 1863
_cell_measurement_temperature 90(2)
_cell_measurement_theta_max 30.556
_cell_measurement_theta_min 2.702
_cell_volume 538.34(7)
_computing_cell_refinement 'SAINT (Bruker, 2003)'
_computing_data_collection 'SMART (Bruker, 2003)'
_computing_data_reduction 'SAINT (Bruker, 2003)'
_computing_molecular_graphics 'SHELXTL (Sheldrick, 2008)'
_computing_publication_material 'SHELXL97 (Sheldrick, 2008)'
_computing_structure_refinement 'SHELXL97 (Sheldrick, 2008)'
_computing_structure_solution 'SHELXS97 (Sheldrick, 2008)'
_diffrn_ambient_temperature 90(2)
_diffrn_measured_fraction_theta_full 0.995
_diffrn_measured_fraction_theta_max 0.995
_diffrn_measurement_device_type 'Bruker SMART 1000'
_diffrn_measurement_method \w
_diffrn_radiation_monochromator graphite
_diffrn_radiation_source 'sealed tube'
_diffrn_radiation_type MoK\a
_diffrn_radiation_wavelength 0.71073
_diffrn_reflns_av_R_equivalents 0.0365
_diffrn_reflns_av_sigmaI/netI 0.0346
_diffrn_reflns_limit_h_max 14
_diffrn_reflns_limit_h_min -13
_diffrn_reflns_limit_k_max 5
_diffrn_reflns_limit_k_min -5
_diffrn_reflns_limit_l_max 18
_diffrn_reflns_limit_l_min -18
_diffrn_reflns_number 7899
_diffrn_reflns_theta_full 29.99
_diffrn_reflns_theta_max 29.99
_diffrn_reflns_theta_min 1.58
_exptl_absorpt_coefficient_mu 16.146
_exptl_absorpt_correction_T_max 0.3244
_exptl_absorpt_correction_T_min 0.1187
_exptl_absorpt_correction_type multi-scan
_exptl_absorpt_process_details '(SADABS; Sheldrick, 2003)'
_exptl_crystal_colour black
_exptl_crystal_density_diffrn 5.292
_exptl_crystal_density_method 'not measured'
_exptl_crystal_description whisker
_exptl_crystal_F_000 736
_exptl_crystal_size_max 0.23
_exptl_crystal_size_mid 0.15
_exptl_crystal_size_min 0.09
_refine_diff_density_max 2.557
_refine_diff_density_min -2.476
_refine_ls_extinction_coef 0.0039(3)
_refine_ls_extinction_expression Fc^*^=kFc[1+0.001xFc^2^\l^3^/sin(2\q)]^-1/4^
_refine_ls_extinction_method 'SHELXL97 (Sheldrick, 2008)'
_refine_ls_goodness_of_fit_ref 1.029
_refine_ls_matrix_type full
_refine_ls_number_parameters 62
_refine_ls_number_reflns 1753
_refine_ls_number_restraints 0
_refine_ls_restrained_S_all 1.029
_refine_ls_R_factor_all 0.0493
_refine_ls_R_factor_gt 0.0383
_refine_ls_shift/su_max 0.001
_refine_ls_shift/su_mean 0.000
_refine_ls_structure_factor_coef Fsqd
_refine_ls_weighting_details 'calc w=1/[\s^2^(Fo^2^)+(0.0566P)^2^+1.6205P] where P=(Fo^2^+2Fc^2^)/3'
_refine_ls_weighting_scheme calc
_refine_ls_wR_factor_gt 0.0887
_refine_ls_wR_factor_ref 0.0931
_reflns_number_gt 1452
_reflns_number_total 1753
_reflns_threshold_expression I>2\s(I)
_cod_data_source_file fa3198.cif
_cod_data_source_block BaIn2P2
_cod_original_sg_symbol_H-M 'P 21/m'
_cod_database_code 2017325
_cod_database_fobs_code 2017325

loop_
_symmetry_equiv_pos_as_xyz
'x, y, z'
'-x, y+1/2, -z'
'-x, -y, -z'
'x, -y-1/2, z'

loop_
_atom_site_type_symbol
_atom_site_label
_atom_site_fract_x
_atom_site_fract_y
_atom_site_fract_z
_atom_site_U_iso_or_equiv
_atom_site_adp_type
_atom_site_calc_flag
_atom_site_refinement_flags
_atom_site_occupancy
_atom_site_disorder_assembly
_atom_site_disorder_group
Ba Ba1 0.55267(6) 0.2500 0.84462(5) 0.00507(16) Uani d S 1 . .
Ba Ba2 0.15873(6) -0.7500 0.41054(5) 0.00517(16) Uani d S 1 . .
In In1 0.44833(7) -0.2500 0.59588(5) 0.00439(17) Uani d S 1 . .
In In2 0.95400(7) 0.2500 0.83627(6) 0.00499(17) Uani d S 1 . .
In In3 0.81312(7) -0.2500 1.03287(6) 0.00490(17) Uani d S 1 . .
In In4 0.22825(7) -0.2500 0.71717(5) 0.00386(17) Uani d S 1 . .
P P1 0.7963(3) -0.2500 0.8329(2) 0.0047(5) Uani d S 1 . .
P P2 0.6090(3) 0.2500 0.6055(2) 0.0047(5) Uani d S 1 . .
P P3 0.0781(3) -0.7500 0.6624(2) 0.0057(5) Uani d S 1 . .
P P4 0.3241(3) -0.2500 0.9114(2) 0.0054(5) Uani d S 1 . .

loop_
_atom_site_aniso_label
_atom_site_aniso_U_11
_atom_site_aniso_U_22
_atom_site_aniso_U_33
_atom_site_aniso_U_12
_atom_site_aniso_U_13
_atom_site_aniso_U_23
Ba1 0.0060(3) 0.0036(3) 0.0057(3) 0.000 0.0014(2) 0.000
Ba2 0.0046(3) 0.0040(3) 0.0071(3) 0.000 0.0010(2) 0.000
In1 0.0044(3) 0.0037(4) 0.0053(3) 0.000 0.0015(3) 0.000
In2 0.0053(3) 0.0045(4) 0.0052(3) 0.000 0.0007(3) 0.000
In3 0.0052(3) 0.0049(4) 0.0045(3) 0.000 0.0001(2) 0.000
In4 0.0038(3) 0.0033(3) 0.0046(3) 0.000 0.0005(2) 0.000
P1 0.0059(12) 0.0048(13) 0.0032(12) 0.000 0.0000(9) 0.000
P2 0.0031(11) 0.0065(13) 0.0042(12) 0.000 -0.0008(9) 0.000
P3 0.0064(12) 0.0046(13) 0.0064(12) 0.000 0.0021(9) 0.000
P4 0.0036(12) 0.0052(13) 0.0074(12) 0.000 0.0007(9) 0.000

loop_
_atom_type_symbol
_atom_type_description
_atom_type_scat_dispersion_real
_atom_type_scat_dispersion_imag
_atom_type_scat_source
P P 0.1023 0.0942 'International Tables Vol C Tables 4.2.6.8 and 6.1.1.4'
In In -0.7276 1.3100 'International Tables Vol C Tables 4.2.6.8 and 6.1.1.4'
Ba Ba -0.3244 2.2819 'International Tables Vol C Tables 4.2.6.8 and 6.1.1.4'

loop_
_geom_angle_atom_site_label_1
_geom_angle_atom_site_label_2
_geom_angle_atom_site_label_3
_geom_angle_site_symmetry_1
_geom_angle_site_symmetry_3
_geom_angle
_geom_angle_publ_flag
P2 Ba1 P1 . 1_565 75.72(6) ?
P2 Ba1 P1 . . 75.72(6) ?
P1 Ba1 P1 1_565 . 80.99(7) ?
P2 Ba1 P4 . . 116.48(6) ?
P1 Ba1 P4 1_565 . 167.36(7) ?
P1 Ba1 P4 . . 98.34(5) ?
P2 Ba1 P4 . 1_565 116.48(6) ?
P1 Ba1 P4 1_565 1_565 98.34(5) ?
P1 Ba1 P4 . 1_565 167.36(7) ?
P4 Ba1 P4 . 1_565 79.52(6) ?
P2 Ba1 P4 . 3_657 148.14(7) ?
P1 Ba1 P4 1_565 3_657 80.20(6) ?
P1 Ba1 P4 . 3_657 80.20(6) ?
P4 Ba1 P4 . 3_657 87.23(6) ?
P4 Ba1 P4 1_565 3_657 87.23(6) ?
P2 Ba1 In1 . . 41.95(3) ?
P1 Ba1 In1 1_565 . 116.89(5) ?
P1 Ba1 In1 . . 75.97(5) ?
P4 Ba1 In1 . . 74.84(5) ?
P4 Ba1 In1 1_565 . 115.01(5) ?
P4 Ba1 In1 3_657 . 147.484(9) ?
P2 Ba1 In1 . 1_565 41.95(3) ?
P1 Ba1 In1 1_565 1_565 75.97(5) ?
P1 Ba1 In1 . 1_565 116.89(5) ?
P4 Ba1 In1 . 1_565 115.01(5) ?
P4 Ba1 In1 1_565 1_565 74.84(5) ?
P4 Ba1 In1 3_657 1_565 147.484(9) ?
In1 Ba1 In1 . 1_565 64.689(16) ?
P2 Ba1 In3 . 1_565 115.54(4) ?
P1 Ba1 In3 1_565 1_565 40.33(5) ?
P1 Ba1 In3 . 1_565 85.31(4) ?
P4 Ba1 In3 . 1_565 127.07(5) ?
P4 Ba1 In3 1_565 1_565 86.13(4) ?
P4 Ba1 In3 3_657 1_565 41.07(3) ?
In1 Ba1 In3 . 1_565 153.57(2) ?
In1 Ba1 In3 1_565 1_565 109.556(12) ?
P2 Ba1 In3 . . 115.54(4) ?
P1 Ba1 In3 1_565 . 85.31(4) ?
P1 Ba1 In3 . . 40.33(5) ?
P4 Ba1 In3 . . 86.13(4) ?
P4 Ba1 In3 1_565 . 127.07(5) ?
P4 Ba1 In3 3_657 . 41.07(3) ?
In1 Ba1 In3 . . 109.556(12) ?
In1 Ba1 In3 1_565 . 153.57(2) ?
In3 Ba1 In3 1_565 . 63.206(15) ?
P2 Ba1 In2 . . 73.09(5) ?
P1 Ba1 In2 1_565 . 40.54(3) ?
P1 Ba1 In2 . . 40.54(3) ?
P4 Ba1 In2 . . 136.78(4) ?
P4 Ba1 In2 1_565 . 136.78(4) ?
P4 Ba1 In2 3_657 . 75.05(5) ?
In1 Ba1 In2 . . 99.630(18) ?
In1 Ba1 In2 1_565 . 99.630(18) ?
In3 Ba1 In2 1_565 . 54.733(15) ?
In3 Ba1 In2 . . 54.733(15) ?
P2 Ba1 In4 . . 79.06(4) ?
P1 Ba1 In4 1_565 . 152.69(5) ?
P1 Ba1 In4 . . 102.81(4) ?
P4 Ba1 In4 . . 39.85(5) ?
P4 Ba1 In4 1_565 . 83.63(4) ?
P4 Ba1 In4 3_657 . 127.08(4) ?
In1 Ba1 In4 . . 41.291(15) ?
In1 Ba1 In4 1_565 . 78.346(16) ?
In3 Ba1 In4 1_565 . 164.93(2) ?
In3 Ba1 In4 . . 115.309(10) ?
In2 Ba1 In4 . . 138.201(15) ?
P2 Ba2 P2 3_656 3_646 83.45(7) ?
P2 Ba2 P3 3_656 3_536 159.23(7) ?
P2 Ba2 P3 3_646 3_536 94.20(5) ?
P2 Ba2 P3 3_656 3_546 94.20(5) ?
P2 Ba2 P3 3_646 3_546 159.23(7) ?
P3 Ba2 P3 3_536 3_546 80.70(7) ?
P2 Ba2 P1 3_656 3_646 76.43(6) ?
P2 Ba2 P1 3_646 3_646 76.43(6) ?
P3 Ba2 P1 3_536 3_646 82.95(6) ?
P3 Ba2 P1 3_546 3_646 82.95(6) ?
P2 Ba2 P3 3_656 . 107.57(6) ?
P2 Ba2 P3 3_646 . 107.57(6) ?
P3 Ba2 P3 3_536 . 92.85(6) ?
P3 Ba2 P3 3_546 . 92.85(6) ?
P1 Ba2 P3 3_646 . 174.47(7) ?
P2 Ba2 In2 3_656 3_646 117.38(5) ?
P2 Ba2 In2 3_646 3_646 75.35(5) ?
P3 Ba2 In2 3_536 3_646 42.74(5) ?
P3 Ba2 In2 3_546 3_646 87.65(4) ?
P1 Ba2 In2 3_646 3_646 41.64(3) ?
P3 Ba2 In2 . 3_646 134.90(3) ?
P2 Ba2 In2 3_656 3_656 75.35(5) ?
P2 Ba2 In2 3_646 3_656 117.38(5) ?
P3 Ba2 In2 3_536 3_656 87.65(4) ?
P3 Ba2 In2 3_546 3_656 42.74(5) ?
P1 Ba2 In2 3_646 3_656 41.64(3) ?
P3 Ba2 In2 . 3_656 134.90(3) ?
In2 Ba2 In2 3_646 3_656 64.747(16) ?
P2 Ba2 In1 3_656 3_646 41.87(3) ?
P2 Ba2 In1 3_646 3_646 41.87(3) ?
P3 Ba2 In1 3_536 3_646 134.24(4) ?
P3 Ba2 In1 3_546 3_646 134.24(4) ?
P1 Ba2 In1 3_646 3_646 75.53(5) ?
P3 Ba2 In1 . 3_646 110.00(5) ?
In2 Ba2 In1 3_646 3_646 101.204(18) ?
In2 Ba2 In1 3_656 3_646 101.204(18) ?
P2 Ba2 In4 3_656 3_546 130.70(4) ?
P2 Ba2 In4 3_646 3_546 130.70(4) ?
P3 Ba2 In4 3_536 3_546 40.37(3) ?
P3 Ba2 In4 3_546 3_546 40.37(3) ?
P1 Ba2 In4 3_646 3_546 79.22(5) ?
P3 Ba2 In4 . 3_546 95.25(5) ?
In2 Ba2 In4 3_646 3_546 58.244(15) ?
In2 Ba2 In4 3_656 3_546 58.244(15) ?
In1 Ba2 In4 3_646 3_546 154.75(2) ?
P2 Ba2 Ba2 3_656 1_565 48.27(3) ?
P2 Ba2 Ba2 3_646 1_565 131.73(3) ?
P3 Ba2 Ba2 3_536 1_565 130.35(3) ?
P3 Ba2 Ba2 3_546 1_565 49.65(3) ?
P1 Ba2 Ba2 3_646 1_565 90.0 ?
P3 Ba2 Ba2 . 1_565 90.0 ?
In2 Ba2 Ba2 3_646 1_565 122.373(8) ?
In2 Ba2 Ba2 3_656 1_565 57.627(8) ?
In1 Ba2 Ba2 3_646 1_565 90.0 ?
In4 Ba2 Ba2 3_546 1_565 90.0 ?
P2 Ba2 Ba2 3_656 1_545 131.73(3) ?
P2 Ba2 Ba2 3_646 1_545 48.27(3) ?
P3 Ba2 Ba2 3_536 1_545 49.65(3) ?
P3 Ba2 Ba2 3_546 1_545 130.35(3) ?
P1 Ba2 Ba2 3_646 1_545 90.0 ?
P3 Ba2 Ba2 . 1_545 90.0 ?
In2 Ba2 Ba2 3_646 1_545 57.627(8) ?
In2 Ba2 Ba2 3_656 1_545 122.373(8) ?
In1 Ba2 Ba2 3_646 1_545 90.0 ?
In4 Ba2 Ba2 3_546 1_545 90.0 ?
Ba2 Ba2 Ba2 1_565 1_545 180.00(3) ?
P2 In1 P2 3_656 . 97.04(7) ?
P2 In1 P2 3_656 1_545 97.04(7) ?
P2 In1 P2 . 1_545 105.31(9) ?
P2 In1 In4 3_656 . 116.64(7) ?
P2 In1 In4 . . 118.43(6) ?
P2 In1 In4 1_545 . 118.43(6) ?
P2 In1 Ba1 3_656 . 147.201(13) ?
P2 In1 Ba1 . . 54.64(6) ?
P2 In1 Ba1 1_545 . 105.78(6) ?
In4 In1 Ba1 . . 72.48(2) ?
P2 In1 Ba1 3_656 1_545 147.201(13) ?
P2 In1 Ba1 . 1_545 105.78(6) ?
P2 In1 Ba1 1_545 1_545 54.64(6) ?
In4 In1 Ba1 . 1_545 72.48(2) ?
Ba1 In1 Ba1 . 1_545 64.689(16) ?
P2 In1 Ba2 3_656 3_646 95.98(6) ?
P2 In1 Ba2 . 3_646 52.87(5) ?
P2 In1 Ba2 1_545 3_646 52.87(5) ?
In4 In1 Ba2 . 3_646 147.38(3) ?
Ba1 In1 Ba2 . 3_646 80.095(17) ?
Ba1 In1 Ba2 1_545 3_646 80.095(17) ?
P1 In2 P1 . 1_565 106.24(10) ?
P1 In2 P3 . 1_665 108.08(7) ?
P1 In2 P3 1_565 1_665 108.08(7) ?
P1 In2 In3 . 3_757 118.88(6) ?
P1 In2 In3 1_565 3_757 118.88(6) ?
P3 In2 In3 1_665 3_757 95.28(7) ?
P1 In2 Ba2 . 3_646 55.31(6) ?
P1 In2 Ba2 1_565 3_646 106.71(6) ?
P3 In2 Ba2 1_665 3_646 55.02(5) ?
In3 In2 Ba2 3_757 3_646 132.10(2) ?
P1 In2 Ba2 . 3_656 106.71(6) ?
P1 In2 Ba2 1_565 3_656 55.31(6) ?
P3 In2 Ba2 1_665 3_656 55.02(5) ?
In3 In2 Ba2 3_757 3_656 132.10(2) ?
Ba2 In2 Ba2 3_646 3_656 64.747(16) ?
P1 In2 Ba1 . . 53.18(5) ?
P1 In2 Ba1 1_565 . 53.18(5) ?
P3 In2 Ba1 1_665 . 124.29(6) ?
In3 In2 Ba1 3_757 . 140.43(3) ?
Ba2 In2 Ba1 3_646 . 79.071(17) ?
Ba2 In2 Ba1 3_656 . 79.071(17) ?
P1 In3 P4 . 3_647 106.80(7) ?
P1 In3 P4 . 3_657 106.80(7) ?
P4 In3 P4 3_647 3_657 104.93(10) ?
P1 In3 In2 . 3_757 126.40(7) ?
P4 In3 In2 3_647 3_757 105.08(6) ?
P4 In3 In2 3_657 3_757 105.08(6) ?
P1 In3 Ba1 . 1_545 53.62(5) ?
P4 In3 Ba1 3_647 1_545 55.12(6) ?
P4 In3 Ba1 3_657 1_545 105.02(6) ?
In2 In3 Ba1 3_757 1_545 147.557(10) ?
P1 In3 Ba1 . . 53.62(5) ?
P4 In3 Ba1 3_647 . 105.02(6) ?
P4 In3 Ba1 3_657 . 55.12(6) ?
In2 In3 Ba1 3_757 . 147.557(10) ?
Ba1 In3 Ba1 1_545 . 63.206(15) ?
P4 In4 P3 . . 114.16(7) ?
P4 In4 P3 . 1_565 114.16(7) ?
P3 In4 P3 . 1_565 105.23(10) ?
P4 In4 In1 . . 107.81(6) ?
P3 In4 In1 . . 107.57(6) ?
P3 In4 In1 1_565 . 107.57(6) ?
P4 In4 Ba2 . 3_546 130.06(6) ?
P3 In4 Ba2 . 3_546 52.65(5) ?
P3 In4 Ba2 1_565 3_546 52.65(5) ?
In1 In4 Ba2 . 3_546 122.13(3) ?
P4 In4 Ba1 . . 53.28(5) ?
P3 In4 Ba1 . . 158.24(5) ?
P3 In4 Ba1 1_565 . 96.48(5) ?
In1 In4 Ba1 . . 66.23(2) ?
Ba2 In4 Ba1 3_546 . 148.862(8) ?
P4 In4 Ba1 . 1_545 53.28(5) ?
P3 In4 Ba1 . 1_545 96.48(5) ?
P3 In4 Ba1 1_565 1_545 158.24(5) ?
In1 In4 Ba1 . 1_545 66.23(2) ?
Ba2 In4 Ba1 3_546 1_545 148.862(8) ?
Ba1 In4 Ba1 . 1_545 61.784(14) ?
In3 P1 In2 . . 90.01(7) ?
In3 P1 In2 . 1_545 90.01(7) ?
In2 P1 In2 . 1_545 106.24(10) ?
In3 P1 Ba1 . 1_545 86.05(7) ?
In2 P1 Ba1 . 1_545 166.90(8) ?
In2 P1 Ba1 1_545 1_545 86.28(2) ?
In3 P1 Ba1 . . 86.05(7) ?
In2 P1 Ba1 . . 86.28(2) ?
In2 P1 Ba1 1_545 . 166.90(8) ?
Ba1 P1 Ba1 1_545 . 80.99(6) ?
In3 P1 Ba2 . 3_646 168.38(11) ?
In2 P1 Ba2 . 3_646 83.04(7) ?
In2 P1 Ba2 1_545 3_646 83.04(7) ?
Ba1 P1 Ba2 1_545 3_646 102.71(6) ?
Ba1 P1 Ba2 . 3_646 102.71(6) ?
In1 P2 In1 3_656 . 82.96(7) ?
In1 P2 In1 3_656 1_565 82.96(7) ?
In1 P2 In1 . 1_565 105.31(9) ?
In1 P2 Ba2 3_656 3_656 91.59(7) ?
In1 P2 Ba2 . 3_656 167.33(9) ?
In1 P2 Ba2 1_565 3_656 85.26(2) ?
In1 P2 Ba2 3_656 3_646 91.59(7) ?
In1 P2 Ba2 . 3_646 85.26(2) ?
In1 P2 Ba2 1_565 3_646 167.33(9) ?
Ba2 P2 Ba2 3_656 3_646 83.45(7) ?
In1 P2 Ba1 3_656 . 157.44(11) ?
In1 P2 Ba1 . . 83.41(7) ?
In1 P2 Ba1 1_565 . 83.41(7) ?
Ba2 P2 Ba1 3_656 . 105.10(6) ?
Ba2 P2 Ba1 3_646 . 105.10(6) ?
In4 P3 In4 . 1_545 105.23(10) ?
In4 P3 In2 . 1_445 93.88(7) ?
In4 P3 In2 1_545 1_445 93.88(7) ?
In4 P3 Ba2 . 3_536 167.46(8) ?
In4 P3 Ba2 1_545 3_536 86.98(2) ?
In2 P3 Ba2 1_445 3_536 82.23(6) ?
In4 P3 Ba2 . 3_546 86.98(2) ?
In4 P3 Ba2 1_545 3_546 167.46(8) ?
In2 P3 Ba2 1_445 3_546 82.23(6) ?
Ba2 P3 Ba2 3_536 3_546 80.70(7) ?
In4 P3 Ba2 . . 94.58(7) ?
In4 P3 Ba2 1_545 . 94.58(7) ?
In2 P3 Ba2 1_445 . 166.04(11) ?
Ba2 P3 Ba2 3_536 . 87.15(6) ?
Ba2 P3 Ba2 3_546 . 87.15(6) ?
In4 P4 In3 . 3_647 96.47(7) ?
In4 P4 In3 . 3_657 96.47(7) ?
In3 P4 In3 3_647 3_657 104.93(10) ?
In4 P4 Ba1 . . 86.87(7) ?
In3 P4 Ba1 3_647 . 166.52(8) ?
In3 P4 Ba1 3_657 . 87.60(2) ?
In4 P4 Ba1 . 1_545 86.87(7) ?
In3 P4 Ba1 3_647 1_545 87.60(2) ?
In3 P4 Ba1 3_657 1_545 166.52(8) ?
Ba1 P4 Ba1 . 1_545 79.52(6) ?
In4 P4 Ba1 . 3_657 179.53(11) ?
In3 P4 Ba1 3_647 3_657 83.81(7) ?
In3 P4 Ba1 3_657 3_657 83.81(7) ?
Ba1 P4 Ba1 . 3_657 92.77(6) ?
Ba1 P4 Ba1 1_545 3_657 92.77(6) ?

loop_
_geom_bond_atom_site_label_1
_geom_bond_atom_site_label_2
_geom_bond_site_symmetry_2
_geom_bond_distance
_geom_bond_publ_flag
Ba1 P2 . 3.206(3) y
Ba1 P1 1_565 3.218(2) ?
Ba1 P1 . 3.218(2) y
Ba1 P4 . 3.267(2) y
Ba1 P4 1_565 3.267(2) ?
Ba1 P4 3_657 3.290(3) y
Ba1 In1 . 3.9055(8) ?
Ba1 In1 1_565 3.9055(8) ?
Ba1 In3 1_565 3.9873(8) ?
Ba1 In3 . 3.9873(8) ?
Ba1 In2 . 4.0108(10) ?
Ba1 In4 . 4.0697(8) ?
Ba2 P2 3_656 3.139(2) y
Ba2 P2 3_646 3.139(2) ?
Ba2 P3 3_536 3.227(2) y
Ba2 P3 3_546 3.227(2) ?
Ba2 P1 3_646 3.233(3) y
Ba2 P3 . 3.438(3) y
Ba2 In2 3_646 3.9024(8) ?
Ba2 In2 3_656 3.9024(8) ?
Ba2 In1 3_646 3.9244(10) ?
Ba2 In4 3_546 4.0539(10) ?
Ba2 Ba2 1_565 4.1789(3) ?
Ba2 Ba2 1_545 4.1789(3) ?
In1 P2 3_656 2.624(3) y
In1 P2 . 2.6283(17) y
In1 P2 1_545 2.6283(17) ?
In1 In4 . 2.8161(10) y
In1 Ba1 1_545 3.9055(8) ?
In1 Ba2 3_646 3.9244(10) ?
In2 P1 . 2.6122(17) y
In2 P1 1_565 2.6122(17) ?
In2 P3 1_665 2.673(3) y
In2 In3 3_757 2.7460(10) y
In2 Ba2 3_646 3.9024(8) ?
In2 Ba2 3_656 3.9024(8) ?
In3 P1 . 2.587(3) y
In3 P4 3_647 2.6350(17) y
In3 P4 3_657 2.6350(17) ?
In3 In2 3_757 2.7460(10) n
In3 Ba1 1_545 3.9873(8) ?
In4 P4 . 2.612(3) y
In4 P3 . 2.6296(18) y
In4 P3 1_565 2.6296(17) ?
In4 Ba2 3_546 4.0539(10) ?
In4 Ba1 1_545 4.0697(8) ?
P1 In2 1_545 2.6122(17) ?
P1 Ba1 1_545 3.218(2) ?
P1 Ba2 3_646 3.233(3) ?
P2 In1 3_656 2.624(3) ?
P2 In1 1_565 2.6283(17) ?
P2 Ba2 3_656 3.139(2) ?
P2 Ba2 3_646 3.139(2) ?
P3 In4 1_545 2.6296(17) ?
P3 In2 1_445 2.673(3) ?
P3 Ba2 3_536 3.227(2) ?
P3 Ba2 3_546 3.227(2) ?
P4 In3 3_647 2.6350(17) ?
P4 In3 3_657 2.6350(17) ?
P4 Ba1 1_545 3.267(2) ?
P4 Ba1 3_657 3.290(3) ?
